data_9009961
loop_
_publ_author_name
'Pudovkina, Z. V.'
'Chernitsova, N. M.'
'Pyatenko, Y. A.'

_publ_section_title
;
 Refinement of the crystalline structure of prosopite, CaAl2F4(OH)4
;
_journal_name_full 'Journal of Structural Chemistry'
_journal_page_first 345
_journal_page_last 347
_journal_paper_doi 10.1007/BF00739481
_journal_volume 14
_journal_year 1973
_chemical_formula_sum 'Al2 Ca F4 H4 O4'
_chemical_name_mineral Prosopite
_space_group_IT_number 15
_symmetry_space_group_name_Hall '-C 2yc'
_symmetry_space_group_name_H-M 'C 1 2/c 1'
_cell_angle_alpha 90
_cell_angle_beta 95.0
_cell_angle_gamma 90
_cell_formula_units_Z 4
_cell_length_a 6.76
_cell_length_b 11.12
_cell_length_c 7.32
_cell_volume 548.159
_database_code_amcsd 0014057
_exptl_crystal_density_diffrn 2.885
_cod_original_formula_sum 'Ca Al2 F4 (O4 H4)'
_cod_database_code 9009961

loop_
_space_group_symop_operation_xyz
x,y,z
1/2+x,1/2+y,z
x,-y,1/2+z
1/2+x,1/2-y,1/2+z
-x,y,1/2-z
1/2-x,1/2+y,1/2-z
-x,-y,-z
1/2-x,1/2-y,-z

loop_
_atom_site_label
_atom_site_fract_x
_atom_site_fract_y
_atom_site_fract_z
_atom_site_U_iso_or_equiv
_atom_site_type_symbol
_atom_site_attached_hydrogens
Ca 0.00000 0.46060 0.25000 0.00849 Ca 0
Al1 0.25000 0.25000 0.00000 0.00722 Al 0
Al2 0.00000 0.14070 0.25000 0.00697 Al 0
F1 0.07610 0.38100 0.96250 0.01115 F 0
F2 0.18180 0.02440 0.28190 0.01191 F 0
O-H1 0.19980 0.26320 0.24390 0.00747 O 1
O-H2 0.02310 0.15340 0.99710 0.00811 O 1

loop_
_cod_changelog_entry_id
_cod_changelog_entry_author
_cod_changelog_entry_date
_cod_changelog_entry_text
1
;cod-tools version 3.8.0
Id: cif_guess_AMCSD_atom_types 9574 2023-05-10 09:00:05Z saulius
;
2023-05-10T18:52:16+03:00
;Derived atom types and hydrogen counts
from atom names that follow the AMCSD naming convention
(Wat == water, O-H == hydroxyl).
;

loop_
_cod_related_entry_id
_cod_related_entry_database
_cod_related_entry_code
1 AMCSD 0014057
